data_4326334
loop_
_publ_author_name
'Sabuj Kundu'
'William W. Brennessel'
'William D. Jones'

_publ_contact_author_address 'Department of Chemistry, University of Rochester, Rochester, New York 14627'
_publ_contact_author_email jones@chem.rochester.edu
_publ_contact_author_name 'William D. Jones'
_publ_section_title
;
 Synthesis and Reactivity of New Ni, Pd, and Pt
 2,6-Bis(di-tert-butylphosphinito)pyridine Pincer Complexes
;
_journal_name_full 'Inorganic Chemistry'
_journal_page_first 9443
_journal_page_last 9453
_journal_paper_doi 10.1021/ic201102v
_journal_volume 50
_journal_year 2011
_chemical_formula_moiety 'C21 H39 Cl N O2 P2 Pd, C24 H20 B, C6 H6'
_chemical_formula_sum 'C51 H65 B Cl N O2 P2 Pd'
_chemical_formula_weight 938.64
_chemical_name_common jonsk42
_chemical_name_systematic
; 
 Pd(PONOP)Cl BPh4
;
_space_group_IT_number 14
_symmetry_cell_setting monoclinic
_symmetry_space_group_name_Hall '-P 2yn'
_symmetry_space_group_name_H-M 'P 1 21/n 1'
_atom_sites_solution_hydrogens geom
_atom_sites_solution_primary direct
_atom_sites_solution_secondary difmap
_audit_creation_method SHELXL-97
_cell_angle_alpha 90.00
_cell_angle_beta 91.284(2)
_cell_angle_gamma 90.00
_cell_formula_units_Z 4
_cell_length_a 11.8288(11)
_cell_length_b 30.551(3)
_cell_length_c 13.1438(12)
_cell_measurement_reflns_used 4030
_cell_measurement_temperature 100.0(1)
_cell_measurement_theta_max 34.28
_cell_measurement_theta_min 2.65
_cell_volume 4748.7(8)
_computing_cell_refinement 'SAINT (Bruker, 2009)'
_computing_data_collection 'APEX2 (Bruker, 2010)'
_computing_data_reduction 'SAINT (Bruker, 2009)'
_computing_molecular_graphics 'SHELXTL (Sheldrick, 2008)'
_computing_publication_material 'SHELXTL (Sheldrick, 2008)'
_computing_structure_refinement 'SHELXL-97 (Sheldrick, 2008)'
_computing_structure_solution 'SIR97 (Altomare et al., 1999)'
_diffrn_ambient_temperature 100.0(1)
_diffrn_measured_fraction_theta_full 0.998
_diffrn_measured_fraction_theta_max 0.998
_diffrn_measurement_device_type 'Bruker SMART APEX II CCD Platform'
_diffrn_measurement_method 'area detector, \w scans per \f'
_diffrn_radiation_monochromator graphite
_diffrn_radiation_source 'fine-focus sealed tube'
_diffrn_radiation_type MoK\a
_diffrn_radiation_wavelength 0.71073
_diffrn_reflns_av_R_equivalents 0.0717
_diffrn_reflns_av_sigmaI/netI 0.0498
_diffrn_reflns_limit_h_max 20
_diffrn_reflns_limit_h_min -20
_diffrn_reflns_limit_k_max 52
_diffrn_reflns_limit_k_min -52
_diffrn_reflns_limit_l_max 22
_diffrn_reflns_limit_l_min -22
_diffrn_reflns_number 173935
_diffrn_reflns_theta_full 37.78
_diffrn_reflns_theta_max 37.78
_diffrn_reflns_theta_min 1.69
_diffrn_standards_number 0
_exptl_absorpt_coefficient_mu 0.554
_exptl_absorpt_correction_T_max 0.9467
_exptl_absorpt_correction_T_min 0.8255
_exptl_absorpt_correction_type multi-scan
_exptl_absorpt_process_details 'SADABS (Sheldrick, 2008)'
_exptl_crystal_colour amber
_exptl_crystal_density_diffrn 1.313
_exptl_crystal_description block
_exptl_crystal_F_000 1968
_exptl_crystal_size_max 0.36
_exptl_crystal_size_mid 0.16
_exptl_crystal_size_min 0.10
_refine_diff_density_max 1.223
_refine_diff_density_min -0.810
_refine_diff_density_rms 0.099
_refine_ls_extinction_method none
_refine_ls_goodness_of_fit_ref 1.029
_refine_ls_hydrogen_treatment constr
_refine_ls_matrix_type full
_refine_ls_number_parameters 544
_refine_ls_number_reflns 25449
_refine_ls_number_restraints 0
_refine_ls_restrained_S_all 1.029
_refine_ls_R_factor_all 0.0699
_refine_ls_R_factor_gt 0.0432
_refine_ls_shift/su_max 0.002
_refine_ls_shift/su_mean 0.000
_refine_ls_structure_factor_coef Fsqd
_refine_ls_weighting_details 'calc w=1/[\s^2^(Fo^2^)+(0.0396P)^2^+2.6183P] where P=(Fo^2^+2Fc^2^)/3'
_refine_ls_weighting_scheme calc
_refine_ls_wR_factor_gt 0.0928
_refine_ls_wR_factor_ref 0.1040
_reflns_number_gt 18336
_reflns_number_total 25449
_reflns_threshold_expression >2sigma(I)
_cod_data_source_file ic201102v_si_002_03.cif
_cod_data_source_block jonsk42_3bBPh4
_cod_database_code 4326334

loop_
_symmetry_equiv_pos_as_xyz
'x, y, z'
'-x+1/2, y+1/2, -z+1/2'
'-x, -y, -z'
'x-1/2, -y-1/2, z-1/2'

loop_
_atom_site_label
_atom_site_type_symbol
_atom_site_fract_x
_atom_site_fract_y
_atom_site_fract_z
_atom_site_U_iso_or_equiv
_atom_site_adp_type
_atom_site_occupancy
_atom_site_symmetry_multiplicity
_atom_site_calc_flag
_atom_site_refinement_flags
Pd1 Pd 0.744940(9) 0.179969(3) 0.822598(8) 0.01448(3) Uani 1 1 d .
Cl1 Cl 0.88824(3) 0.219252(13) 0.75180(3) 0.02436(7) Uani 1 1 d .
P1 P 0.74707(3) 0.121872(12) 0.71294(3) 0.01585(6) Uani 1 1 d .
P2 P 0.70665(3) 0.225379(13) 0.95634(3) 0.01748(7) Uani 1 1 d .
O1 O 0.63825(9) 0.09363(3) 0.75659(9) 0.0193(2) Uani 1 1 d .
O2 O 0.60056(10) 0.19832(4) 1.00750(9) 0.0222(2) Uani 1 1 d .
N1 N 0.61740(10) 0.14579(4) 0.88171(9) 0.0159(2) Uani 1 1 d .
C1 C 0.58184(12) 0.10804(5) 0.83775(11) 0.0164(2) Uani 1 1 d .
C2 C 0.49088(12) 0.08480(5) 0.87268(12) 0.0201(3) Uani 1 1 d .
H2 H 0.4658 0.0588 0.8395 0.024 Uiso 1 1 calc R
C3 C 0.43702(14) 0.10056(5) 0.95782(13) 0.0234(3) Uani 1 1 d .
H3 H 0.3744 0.0851 0.9839 0.028 Uiso 1 1 calc R
C4 C 0.47353(14) 0.13865(5) 1.00532(12) 0.0232(3) Uani 1 1 d .
H4 H 0.4376 0.1493 1.0643 0.028 Uiso 1 1 calc R
C5 C 0.56329(13) 0.16052(5) 0.96458(11) 0.0185(2) Uani 1 1 d .
C6 C 0.86481(13) 0.08350(5) 0.73538(12) 0.0201(3) Uani 1 1 d .
C7 C 0.87852(14) 0.08105(5) 0.85214(12) 0.0228(3) Uani 1 1 d .
H7A H 0.9384 0.0601 0.8703 0.034 Uiso 1 1 calc R
H7B H 0.8072 0.0715 0.8814 0.034 Uiso 1 1 calc R
H7C H 0.8987 0.1100 0.8789 0.034 Uiso 1 1 calc R
C8 C 0.97268(14) 0.10270(6) 0.69104(15) 0.0285(3) Uani 1 1 d .
H8A H 1.0382 0.0856 0.7148 0.043 Uiso 1 1 calc R
H8B H 0.9815 0.1331 0.7133 0.043 Uiso 1 1 calc R
H8C H 0.9675 0.1017 0.6166 0.043 Uiso 1 1 calc R
C9 C 0.84147(16) 0.03772(5) 0.69208(13) 0.0259(3) Uani 1 1 d .
H9A H 0.9000 0.0174 0.7169 0.039 Uiso 1 1 calc R
H9B H 0.8422 0.0389 0.6176 0.039 Uiso 1 1 calc R
H9C H 0.7673 0.0276 0.7140 0.039 Uiso 1 1 calc R
C10 C 0.69895(13) 0.13073(5) 0.58027(12) 0.0196(3) Uani 1 1 d .
C11 C 0.60043(15) 0.16308(6) 0.58712(13) 0.0256(3) Uani 1 1 d .
H11A H 0.5703 0.1694 0.5186 0.038 Uiso 1 1 calc R
H11B H 0.6272 0.1903 0.6189 0.038 Uiso 1 1 calc R
H11C H 0.5407 0.1503 0.6282 0.038 Uiso 1 1 calc R
C12 C 0.79369(15) 0.15144(6) 0.51858(13) 0.0268(3) Uani 1 1 d .
H12A H 0.7625 0.1621 0.4535 0.040 Uiso 1 1 calc R
H12B H 0.8521 0.1295 0.5060 0.040 Uiso 1 1 calc R
H12C H 0.8269 0.1760 0.5569 0.040 Uiso 1 1 calc R
C13 C 0.65708(15) 0.08823(5) 0.53024(13) 0.0248(3) Uani 1 1 d .
H13A H 0.6185 0.0950 0.4654 0.037 Uiso 1 1 calc R
H13B H 0.6044 0.0735 0.5754 0.037 Uiso 1 1 calc R
H13C H 0.7216 0.0690 0.5179 0.037 Uiso 1 1 calc R
C14 C 0.81180(15) 0.22488(6) 1.06206(13) 0.0267(3) Uani 1 1 d .
C15 C 0.8440(2) 0.17669(7) 1.07576(17) 0.0421(5) Uani 1 1 d .
H15A H 0.8980 0.1738 1.1330 0.063 Uiso 1 1 calc R
H15B H 0.8786 0.1659 1.0135 0.063 Uiso 1 1 calc R
H15C H 0.7760 0.1595 1.0895 0.063 Uiso 1 1 calc R
C16 C 0.9153(2) 0.25096(10) 1.0320(2) 0.0541(7) Uani 1 1 d .
H16A H 0.9765 0.2461 1.0822 0.081 Uiso 1 1 calc R
H16B H 0.8963 0.2822 1.0296 0.081 Uiso 1 1 calc R
H16C H 0.9398 0.2414 0.9648 0.081 Uiso 1 1 calc R
C17 C 0.7653(2) 0.24208(9) 1.16193(16) 0.0479(6) Uani 1 1 d .
H17A H 0.8175 0.2345 1.2181 0.072 Uiso 1 1 calc R
H17B H 0.6913 0.2288 1.1737 0.072 Uiso 1 1 calc R
H17C H 0.7573 0.2740 1.1580 0.072 Uiso 1 1 calc R
C18 C 0.63912(14) 0.27835(5) 0.92630(13) 0.0241(3) Uani 1 1 d .
C19 C 0.5466(2) 0.26801(7) 0.8469(2) 0.0480(6) Uani 1 1 d .
H19A H 0.5098 0.2952 0.8247 0.072 Uiso 1 1 calc R
H19B H 0.4904 0.2486 0.8768 0.072 Uiso 1 1 calc R
H19C H 0.5802 0.2536 0.7882 0.072 Uiso 1 1 calc R
C20 C 0.72756(19) 0.30782(6) 0.87801(18) 0.0387(5) Uani 1 1 d .
H20A H 0.6903 0.3336 0.8483 0.058 Uiso 1 1 calc R
H20B H 0.7661 0.2916 0.8246 0.058 Uiso 1 1 calc R
H20C H 0.7829 0.3171 0.9302 0.058 Uiso 1 1 calc R
C21 C 0.5878(2) 0.30135(7) 1.01750(18) 0.0420(5) Uani 1 1 d .
H21A H 0.5447 0.3270 0.9940 0.063 Uiso 1 1 calc R
H21B H 0.6483 0.3107 1.0647 0.063 Uiso 1 1 calc R
H21C H 0.5373 0.2811 1.0523 0.063 Uiso 1 1 calc R
B1 B 0.73802(14) 0.02573(6) 0.24127(12) 0.0189(3) Uani 1 1 d .
C22 C 0.75062(12) 0.01124(5) 0.12146(11) 0.0181(2) Uani 1 1 d .
C23 C 0.84935(13) -0.00922(5) 0.08835(12) 0.0225(3) Uani 1 1 d .
H23 H 0.9117 -0.0116 0.1348 0.027 Uiso 1 1 calc R
C24 C 0.86049(14) -0.02614(5) -0.00913(12) 0.0231(3) Uani 1 1 d .
H24 H 0.9292 -0.0397 -0.0280 0.028 Uiso 1 1 calc R
C25 C 0.77078(14) -0.02311(5) -0.07876(11) 0.0208(3) Uani 1 1 d .
H25 H 0.7766 -0.0352 -0.1450 0.025 Uiso 1 1 calc R
C26 C 0.67277(13) -0.00214(5) -0.05017(11) 0.0206(3) Uani 1 1 d .
H26 H 0.6115 0.0008 -0.0976 0.025 Uiso 1 1 calc R
C27 C 0.66341(12) 0.01477(5) 0.04789(11) 0.0183(2) Uani 1 1 d .
H27 H 0.5955 0.0292 0.0655 0.022 Uiso 1 1 calc R
C28 C 0.64069(13) 0.06364(6) 0.25232(11) 0.0220(3) Uani 1 1 d .
C29 C 0.66543(16) 0.10842(6) 0.25933(13) 0.0271(3) Uani 1 1 d .
H29 H 0.7421 0.1175 0.2566 0.033 Uiso 1 1 calc R
C30 C 0.58186(19) 0.14031(7) 0.27025(14) 0.0359(4) Uani 1 1 d .
H30 H 0.6025 0.1703 0.2752 0.043 Uiso 1 1 calc R
C31 C 0.46933(19) 0.12837(8) 0.27392(14) 0.0392(5) Uani 1 1 d .
H31 H 0.4123 0.1499 0.2816 0.047 Uiso 1 1 calc R
C32 C 0.44117(17) 0.08475(8) 0.26625(14) 0.0378(5) Uani 1 1 d .
H32 H 0.3641 0.0761 0.2683 0.045 Uiso 1 1 calc R
C33 C 0.52535(15) 0.05319(7) 0.25551(13) 0.0299(4) Uani 1 1 d .
H33 H 0.5036 0.0233 0.2501 0.036 Uiso 1 1 calc R
C34 C 0.70444(13) -0.01807(5) 0.30817(12) 0.0210(3) Uani 1 1 d .
C35 C 0.65075(16) -0.01431(6) 0.40179(13) 0.0286(3) Uani 1 1 d .
H35 H 0.6262 0.0138 0.4230 0.034 Uiso 1 1 calc R
C36 C 0.63185(18) -0.04999(7) 0.46509(15) 0.0365(4) Uani 1 1 d .
H36 H 0.5968 -0.0458 0.5287 0.044 Uiso 1 1 calc R
C37 C 0.66368(17) -0.09123(7) 0.43594(17) 0.0370(5) Uani 1 1 d .
H37 H 0.6510 -0.1156 0.4790 0.044 Uiso 1 1 calc R
C38 C 0.71445(17) -0.09680(7) 0.34299(18) 0.0360(4) Uani 1 1 d .
H38 H 0.7356 -0.1253 0.3213 0.043 Uiso 1 1 calc R
C39 C 0.73453(14) -0.06066(6) 0.28112(14) 0.0263(3) Uani 1 1 d .
H39 H 0.7702 -0.0652 0.2179 0.032 Uiso 1 1 calc R
C40 C 0.86024(13) 0.04452(5) 0.28533(11) 0.0183(2) Uani 1 1 d .
C41 C 0.90343(13) 0.03499(5) 0.38322(11) 0.0191(3) Uani 1 1 d .
H41 H 0.8611 0.0162 0.4255 0.023 Uiso 1 1 calc R
C42 C 1.00543(13) 0.05176(5) 0.42133(12) 0.0222(3) Uani 1 1 d .
H42 H 1.0312 0.0443 0.4880 0.027 Uiso 1 1 calc R
C43 C 1.06910(14) 0.07933(5) 0.36199(14) 0.0260(3) Uani 1 1 d .
H43 H 1.1387 0.0910 0.3873 0.031 Uiso 1 1 calc R
C44 C 1.02940(16) 0.08970(6) 0.26467(14) 0.0288(3) Uani 1 1 d .
H44 H 1.0720 0.1088 0.2232 0.035 Uiso 1 1 calc R
C45 C 0.92802(14) 0.07244(5) 0.22754(12) 0.0237(3) Uani 1 1 d .
H45 H 0.9035 0.0798 0.1604 0.028 Uiso 1 1 calc R
C46 C 0.2357(2) 0.21883(8) 1.0372(2) 0.0495(6) Uani 1 1 d .
H46 H 0.2673 0.2421 1.0764 0.059 Uiso 1 1 calc R
C47 C 0.2120(2) 0.17949(9) 1.08245(18) 0.0485(6) Uani 1 1 d .
H47 H 0.2262 0.1757 1.1533 0.058 Uiso 1 1 calc R
C48 C 0.1683(2) 0.14590(8) 1.0263(2) 0.0509(6) Uani 1 1 d .
H48 H 0.1526 0.1186 1.0576 0.061 Uiso 1 1 calc R
C49 C 0.14761(19) 0.15146(8) 0.9271(2) 0.0456(5) Uani 1 1 d .
H49 H 0.1159 0.1280 0.8887 0.055 Uiso 1 1 calc R
C50 C 0.1704(3) 0.18953(10) 0.87970(19) 0.0565(7) Uani 1 1 d .
H50 H 0.1570 0.1925 0.8085 0.068 Uiso 1 1 calc R
C51 C 0.2138(3) 0.22429(9) 0.9368(2) 0.0572(7) Uani 1 1 d .
H51 H 0.2280 0.2517 0.9052 0.069 Uiso 1 1 calc R

loop_
_atom_site_aniso_label
_atom_site_aniso_U_11
_atom_site_aniso_U_22
_atom_site_aniso_U_33
_atom_site_aniso_U_23
_atom_site_aniso_U_13
_atom_site_aniso_U_12
Pd1 0.01263(4) 0.01299(4) 0.01790(4) -0.00063(3) 0.00201(3) -0.00115(3)
Cl1 0.02065(16) 0.02105(16) 0.03175(19) -0.00098(13) 0.00888(13) -0.00582(13)
P1 0.01421(15) 0.01370(15) 0.01972(16) -0.00152(12) 0.00208(12) 0.00045(12)
P2 0.01737(16) 0.01645(16) 0.01870(16) -0.00299(12) 0.00210(12) -0.00340(12)
O1 0.0175(5) 0.0159(5) 0.0248(5) -0.0041(4) 0.0047(4) -0.0023(4)
O2 0.0235(5) 0.0219(5) 0.0214(5) -0.0060(4) 0.0069(4) -0.0077(4)
N1 0.0147(5) 0.0154(5) 0.0176(5) -0.0004(4) 0.0008(4) -0.0010(4)
C1 0.0136(5) 0.0149(6) 0.0207(6) 0.0000(5) 0.0008(4) -0.0001(4)
C2 0.0160(6) 0.0145(6) 0.0298(7) 0.0002(5) 0.0025(5) -0.0024(5)
C3 0.0190(7) 0.0211(7) 0.0304(8) 0.0030(6) 0.0055(6) -0.0044(5)
C4 0.0229(7) 0.0242(7) 0.0229(7) 0.0010(5) 0.0068(5) -0.0050(6)
C5 0.0183(6) 0.0195(6) 0.0179(6) -0.0003(5) 0.0021(5) -0.0026(5)
C6 0.0186(6) 0.0160(6) 0.0257(7) -0.0001(5) 0.0025(5) 0.0039(5)
C7 0.0242(7) 0.0185(6) 0.0254(7) -0.0007(5) -0.0025(5) 0.0038(5)
C8 0.0174(7) 0.0287(8) 0.0397(9) 0.0034(7) 0.0064(6) 0.0041(6)
C9 0.0327(8) 0.0183(7) 0.0267(7) -0.0043(6) 0.0013(6) 0.0063(6)
C10 0.0192(6) 0.0183(6) 0.0213(6) -0.0012(5) 0.0002(5) 0.0006(5)
C11 0.0255(8) 0.0236(7) 0.0277(8) -0.0007(6) -0.0023(6) 0.0066(6)
C12 0.0272(8) 0.0306(8) 0.0228(7) 0.0010(6) 0.0030(6) -0.0019(6)
C13 0.0257(8) 0.0226(7) 0.0261(7) -0.0051(6) -0.0024(6) 0.0002(6)
C14 0.0258(8) 0.0317(8) 0.0224(7) -0.0039(6) -0.0042(6) -0.0053(6)
C15 0.0506(13) 0.0396(11) 0.0353(10) 0.0004(8) -0.0175(9) 0.0073(9)
C16 0.0355(11) 0.0765(18) 0.0497(13) 0.0095(12) -0.0141(10) -0.0307(12)
C17 0.0500(13) 0.0661(16) 0.0273(10) -0.0190(10) -0.0077(9) 0.0023(11)
C18 0.0242(7) 0.0185(7) 0.0299(8) -0.0042(6) 0.0048(6) 0.0016(5)
C19 0.0495(13) 0.0316(10) 0.0617(15) -0.0040(10) -0.0246(11) 0.0114(9)
C20 0.0427(11) 0.0193(7) 0.0550(13) 0.0035(8) 0.0215(10) 0.0027(7)
C21 0.0457(12) 0.0358(11) 0.0454(12) -0.0059(9) 0.0186(9) 0.0123(9)
B1 0.0185(7) 0.0218(7) 0.0165(6) -0.0001(5) 0.0005(5) 0.0009(6)
C22 0.0181(6) 0.0186(6) 0.0177(6) -0.0001(5) 0.0002(5) 0.0007(5)
C23 0.0195(7) 0.0265(7) 0.0213(7) -0.0029(5) -0.0019(5) 0.0055(5)
C24 0.0224(7) 0.0232(7) 0.0239(7) -0.0027(5) 0.0034(5) 0.0025(5)
C25 0.0269(7) 0.0182(6) 0.0173(6) -0.0008(5) 0.0025(5) -0.0015(5)
C26 0.0223(7) 0.0211(7) 0.0183(6) 0.0008(5) -0.0019(5) -0.0007(5)
C27 0.0164(6) 0.0196(6) 0.0189(6) 0.0010(5) 0.0004(5) -0.0001(5)
C28 0.0214(7) 0.0311(8) 0.0136(6) -0.0007(5) -0.0001(5) 0.0056(6)
C29 0.0330(9) 0.0275(8) 0.0211(7) 0.0048(6) 0.0047(6) 0.0089(7)
C30 0.0503(12) 0.0326(9) 0.0250(8) 0.0069(7) 0.0070(8) 0.0198(9)
C31 0.0413(11) 0.0548(13) 0.0217(8) 0.0032(8) 0.0043(7) 0.0292(10)
C32 0.0249(8) 0.0648(14) 0.0237(8) -0.0071(8) 0.0012(6) 0.0148(9)
C33 0.0211(7) 0.0449(10) 0.0237(7) -0.0093(7) 0.0003(6) 0.0058(7)
C34 0.0171(6) 0.0248(7) 0.0208(6) 0.0015(5) -0.0039(5) -0.0038(5)
C35 0.0325(9) 0.0311(9) 0.0224(7) -0.0022(6) 0.0027(6) -0.0128(7)
C36 0.0364(10) 0.0470(12) 0.0260(8) 0.0083(8) 0.0001(7) -0.0194(9)
C37 0.0272(9) 0.0402(11) 0.0433(11) 0.0210(9) -0.0067(7) -0.0100(8)
C38 0.0261(8) 0.0288(9) 0.0529(12) 0.0134(8) -0.0036(8) 0.0032(7)
C39 0.0193(7) 0.0259(8) 0.0335(8) 0.0056(6) -0.0013(6) 0.0039(6)
C40 0.0188(6) 0.0164(6) 0.0198(6) -0.0013(5) 0.0007(5) 0.0013(5)
C41 0.0186(6) 0.0186(6) 0.0201(6) -0.0014(5) -0.0004(5) 0.0016(5)
C42 0.0218(7) 0.0197(7) 0.0248(7) -0.0044(5) -0.0037(5) 0.0030(5)
C43 0.0211(7) 0.0210(7) 0.0357(9) -0.0049(6) -0.0010(6) -0.0029(6)
C44 0.0274(8) 0.0239(8) 0.0352(9) 0.0016(6) 0.0031(7) -0.0073(6)
C45 0.0250(7) 0.0236(7) 0.0226(7) 0.0026(5) 0.0016(5) -0.0014(6)
C46 0.0377(12) 0.0411(12) 0.0695(17) -0.0262(12) -0.0048(11) 0.0010(9)
C47 0.0546(15) 0.0580(15) 0.0329(10) -0.0044(10) 0.0022(10) 0.0169(12)
C48 0.0594(16) 0.0360(12) 0.0584(15) 0.0053(10) 0.0252(12) 0.0036(11)
C49 0.0332(11) 0.0494(13) 0.0544(14) -0.0137(11) 0.0037(9) -0.0101(9)
C50 0.0682(18) 0.0699(18) 0.0313(11) 0.0039(11) -0.0023(11) -0.0057(14)
C51 0.0690(18) 0.0351(12) 0.0683(18) 0.0113(12) 0.0169(14) -0.0034(12)

loop_
_atom_type_symbol
_atom_type_description
_atom_type_scat_dispersion_real
_atom_type_scat_dispersion_imag
_atom_type_scat_source
C C 0.0033 0.0016 'International Tables Vol C Tables 4.2.6.8 and 6.1.1.4'
H H 0.0000 0.0000 'International Tables Vol C Tables 4.2.6.8 and 6.1.1.4'
B B 0.0013 0.0007 'International Tables Vol C Tables 4.2.6.8 and 6.1.1.4'
N N 0.0061 0.0033 'International Tables Vol C Tables 4.2.6.8 and 6.1.1.4'
O O 0.0106 0.0060 'International Tables Vol C Tables 4.2.6.8 and 6.1.1.4'
P P 0.1023 0.0942 'International Tables Vol C Tables 4.2.6.8 and 6.1.1.4'
Cl Cl 0.1484 0.1585 'International Tables Vol C Tables 4.2.6.8 and 6.1.1.4'
Pd Pd -0.9988 1.0072 'International Tables Vol C Tables 4.2.6.8 and 6.1.1.4'

loop_
_geom_angle_atom_site_label_1
_geom_angle_atom_site_label_2
_geom_angle_atom_site_label_3
_geom_angle
N1 Pd1 P1 81.90(4)
N1 Pd1 Cl1 178.71(4)
P1 Pd1 Cl1 97.576(15)
N1 Pd1 P2 81.65(4)
P1 Pd1 P2 163.353(14)
Cl1 Pd1 P2 98.925(15)
O1 P1 C6 101.73(7)
O1 P1 C10 100.24(7)
C6 P1 C10 117.53(7)
O1 P1 Pd1 99.54(4)
C6 P1 Pd1 114.37(5)
C10 P1 Pd1 118.36(5)
O2 P2 C18 101.32(7)
O2 P2 C14 101.20(7)
C18 P2 C14 116.76(8)
O2 P2 Pd1 100.00(4)
C18 P2 Pd1 117.33(6)
C14 P2 Pd1 115.55(6)
C1 O1 P1 120.38(9)
C5 O2 P2 119.90(10)
C1 N1 C5 118.64(12)
C1 N1 Pd1 120.52(10)
C5 N1 Pd1 120.82(10)
O1 C1 N1 117.57(12)
O1 C1 C2 120.07(13)
N1 C1 C2 122.36(13)
C1 C2 C3 117.83(14)
C1 C2 H2 121.1
C3 C2 H2 121.1
C4 C3 C2 120.75(14)
C4 C3 H3 119.6
C2 C3 H3 119.6
C5 C4 C3 117.96(15)
C5 C4 H4 121.0
C3 C4 H4 121.0
N1 C5 O2 117.61(13)
N1 C5 C4 122.42(14)
O2 C5 C4 119.97(14)
C8 C6 C9 110.66(13)
C8 C6 C7 109.12(14)
C9 C6 C7 109.85(13)
C8 C6 P1 109.22(11)
C9 C6 P1 113.12(11)
C7 C6 P1 104.66(10)
C6 C7 H7A 109.5
C6 C7 H7B 109.5
H7A C7 H7B 109.5
C6 C7 H7C 109.5
H7A C7 H7C 109.5
H7B C7 H7C 109.5
C6 C8 H8A 109.5
C6 C8 H8B 109.5
H8A C8 H8B 109.5
C6 C8 H8C 109.5
H8A C8 H8C 109.5
H8B C8 H8C 109.5
C6 C9 H9A 109.5
C6 C9 H9B 109.5
H9A C9 H9B 109.5
C6 C9 H9C 109.5
H9A C9 H9C 109.5
H9B C9 H9C 109.5
C11 C10 C13 109.43(13)
C11 C10 C12 109.31(14)
C13 C10 C12 110.82(13)
C11 C10 P1 104.97(11)
C13 C10 P1 111.82(11)
C12 C10 P1 110.30(11)
C10 C11 H11A 109.5
C10 C11 H11B 109.5
H11A C11 H11B 109.5
C10 C11 H11C 109.5
H11A C11 H11C 109.5
H11B C11 H11C 109.5
C10 C12 H12A 109.5
C10 C12 H12B 109.5
H12A C12 H12B 109.5
C10 C12 H12C 109.5
H12A C12 H12C 109.5
H12B C12 H12C 109.5
C10 C13 H13A 109.5
C10 C13 H13B 109.5
H13A C13 H13B 109.5
C10 C13 H13C 109.5
H13A C13 H13C 109.5
H13B C13 H13C 109.5
C16 C14 C17 110.53(19)
C16 C14 C15 109.6(2)
C17 C14 C15 108.86(18)
C16 C14 P2 109.48(14)
C17 C14 P2 113.25(14)
C15 C14 P2 104.97(12)
C14 C15 H15A 109.5
C14 C15 H15B 109.5
H15A C15 H15B 109.5
C14 C15 H15C 109.5
H15A C15 H15C 109.5
H15B C15 H15C 109.5
C14 C16 H16A 109.5
C14 C16 H16B 109.5
H16A C16 H16B 109.5
C14 C16 H16C 109.5
H16A C16 H16C 109.5
H16B C16 H16C 109.5
C14 C17 H17A 109.5
C14 C17 H17B 109.5
H17A C17 H17B 109.5
C14 C17 H17C 109.5
H17A C17 H17C 109.5
H17B C17 H17C 109.5
C21 C18 C19 109.86(18)
C21 C18 C20 110.06(16)
C19 C18 C20 108.93(18)
C21 C18 P2 114.44(14)
C19 C18 P2 105.36(12)
C20 C18 P2 107.98(12)
C18 C19 H19A 109.5
C18 C19 H19B 109.5
H19A C19 H19B 109.5
C18 C19 H19C 109.5
H19A C19 H19C 109.5
H19B C19 H19C 109.5
C18 C20 H20A 109.5
C18 C20 H20B 109.5
H20A C20 H20B 109.5
C18 C20 H20C 109.5
H20A C20 H20C 109.5
H20B C20 H20C 109.5
C18 C21 H21A 109.5
C18 C21 H21B 109.5
H21A C21 H21B 109.5
C18 C21 H21C 109.5
H21A C21 H21C 109.5
H21B C21 H21C 109.5
C28 B1 C22 110.68(12)
C28 B1 C40 109.54(13)
C22 B1 C40 109.41(12)
C28 B1 C34 110.27(13)
C22 B1 C34 108.60(12)
C40 B1 C34 108.30(12)
C27 C22 C23 115.16(13)
C27 C22 B1 123.93(13)
C23 C22 B1 120.71(13)
C24 C23 C22 123.26(14)
C24 C23 H23 118.4
C22 C23 H23 118.4
C25 C24 C23 119.71(15)
C25 C24 H24 120.1
C23 C24 H24 120.1
C26 C25 C24 118.97(14)
C26 C25 H25 120.5
C24 C25 H25 120.5
C25 C26 C27 120.43(14)
C25 C26 H26 119.8
C27 C26 H26 119.8
C26 C27 C22 122.42(14)
C26 C27 H27 118.8
C22 C27 H27 118.8
C29 C28 C33 114.96(16)
C29 C28 B1 123.27(15)
C33 C28 B1 121.76(16)
C30 C29 C28 122.68(19)
C30 C29 H29 118.7
C28 C29 H29 118.7
C31 C30 C29 120.2(2)
C31 C30 H30 119.9
C29 C30 H30 119.9
C32 C31 C30 118.98(18)
C32 C31 H31 120.5
C30 C31 H31 120.5
C31 C32 C33 120.3(2)
C31 C32 H32 119.9
C33 C32 H32 119.9
C32 C33 C28 122.9(2)
C32 C33 H33 118.6
C28 C33 H33 118.6
C39 C34 C35 114.99(15)
C39 C34 B1 123.53(14)
C35 C34 B1 121.28(15)
C36 C35 C34 122.84(19)
C36 C35 H35 118.6
C34 C35 H35 118.6
C37 C36 C35 120.22(19)
C37 C36 H36 119.9
C35 C36 H36 119.9
C36 C37 C38 119.13(17)
C36 C37 H37 120.4
C38 C37 H37 120.4
C37 C38 C39 120.0(2)
C37 C38 H38 120.0
C39 C38 H38 120.0
C38 C39 C34 122.77(18)
C38 C39 H39 118.6
C34 C39 H39 118.6
C41 C40 C45 114.88(14)
C41 C40 B1 123.23(13)
C45 C40 B1 121.87(13)
C42 C41 C40 123.20(15)
C42 C41 H41 118.4
C40 C41 H41 118.4
C43 C42 C41 119.96(15)
C43 C42 H42 120.0
C41 C42 H42 120.0
C42 C43 C44 118.77(15)
C42 C43 H43 120.6
C44 C43 H43 120.6
C45 C44 C43 120.56(16)
C45 C44 H44 119.7
C43 C44 H44 119.7
C44 C45 C40 122.63(15)
C44 C45 H45 118.7
C40 C45 H45 118.7
C51 C46 C47 119.7(2)
C51 C46 H46 120.2
C47 C46 H46 120.2
C48 C47 C46 120.3(2)
C48 C47 H47 119.9
C46 C47 H47 119.9
C49 C48 C47 119.6(2)
C49 C48 H48 120.2
C47 C48 H48 120.2
C48 C49 C50 121.9(2)
C48 C49 H49 119.1
C50 C49 H49 119.1
C49 C50 C51 118.9(2)
C49 C50 H50 120.5
C51 C50 H50 120.5
C46 C51 C50 119.5(2)
C46 C51 H51 120.2
C50 C51 H51 120.2

loop_
_geom_bond_atom_site_label_1
_geom_bond_atom_site_label_2
_geom_bond_distance
Pd1 N1 2.0057(12)
Pd1 P1 2.2869(4)
Pd1 Cl1 2.2914(4)
Pd1 P2 2.2926(4)
P1 O1 1.6624(11)
P1 C6 1.8393(15)
P1 C10 1.8422(16)
P2 O2 1.6577(12)
P2 C18 1.8436(17)
P2 C14 1.8441(17)
O1 C1 1.3449(18)
O2 C5 1.3547(18)
N1 C1 1.3526(18)
N1 C5 1.3526(19)
C1 C2 1.376(2)
C2 C3 1.386(2)
C2 H2 0.9500
C3 C4 1.385(2)
C3 H3 0.9500
C4 C5 1.373(2)
C4 H4 0.9500
C6 C8 1.531(2)
C6 C9 1.532(2)
C6 C7 1.541(2)
C7 H7A 0.9800
C7 H7B 0.9800
C7 H7C 0.9800
C8 H8A 0.9800
C8 H8B 0.9800
C8 H8C 0.9800
C9 H9A 0.9800
C9 H9B 0.9800
C9 H9C 0.9800
C10 C11 1.532(2)
C10 C13 1.533(2)
C10 C12 1.534(2)
C11 H11A 0.9800
C11 H11B 0.9800
C11 H11C 0.9800
C12 H12A 0.9800
C12 H12B 0.9800
C12 H12C 0.9800
C13 H13A 0.9800
C13 H13B 0.9800
C13 H13C 0.9800
C14 C16 1.520(3)
C14 C17 1.528(3)
C14 C15 1.531(3)
C15 H15A 0.9800
C15 H15B 0.9800
C15 H15C 0.9800
C16 H16A 0.9800
C16 H16B 0.9800
C16 H16C 0.9800
C17 H17A 0.9800
C17 H17B 0.9800
C17 H17C 0.9800
C18 C21 1.527(2)
C18 C19 1.529(3)
C18 C20 1.529(3)
C19 H19A 0.9800
C19 H19B 0.9800
C19 H19C 0.9800
C20 H20A 0.9800
C20 H20B 0.9800
C20 H20C 0.9800
C21 H21A 0.9800
C21 H21B 0.9800
C21 H21C 0.9800
B1 C28 1.642(2)
B1 C22 1.646(2)
B1 C40 1.648(2)
B1 C34 1.654(2)
C22 C27 1.402(2)
C22 C23 1.402(2)
C23 C24 1.391(2)
C23 H23 0.9500
C24 C25 1.389(2)
C24 H24 0.9500
C25 C26 1.384(2)
C25 H25 0.9500
C26 C27 1.395(2)
C26 H26 0.9500
C27 H27 0.9500
C28 C29 1.402(3)
C28 C33 1.403(2)
C29 C30 1.398(2)
C29 H29 0.9500
C30 C31 1.382(3)
C30 H30 0.9500
C31 C32 1.377(3)
C31 H31 0.9500
C32 C33 1.395(3)
C32 H32 0.9500
C33 H33 0.9500
C34 C39 1.397(2)
C34 C35 1.402(2)
C35 C36 1.392(3)
C35 H35 0.9500
C36 C37 1.372(3)
C36 H36 0.9500
C37 C38 1.384(3)
C37 H37 0.9500
C38 C39 1.395(3)
C38 H38 0.9500
C39 H39 0.9500
C40 C41 1.404(2)
C40 C45 1.405(2)
C41 C42 1.393(2)
C41 H41 0.9500
C42 C43 1.382(2)
C42 H42 0.9500
C43 C44 1.389(3)
C43 H43 0.9500
C44 C45 1.389(2)
C44 H44 0.9500
C45 H45 0.9500
C46 C51 1.350(4)
C46 C47 1.373(4)
C46 H46 0.9500
C47 C48 1.360(4)
C47 H47 0.9500
C48 C49 1.331(4)
C48 H48 0.9500
C49 C50 1.349(4)
C49 H49 0.9500
C50 C51 1.392(4)
C50 H50 0.9500
C51 H51 0.9500

loop_
_geom_torsion_atom_site_label_1
_geom_torsion_atom_site_label_2
_geom_torsion_atom_site_label_3
_geom_torsion_atom_site_label_4
_geom_torsion
N1 Pd1 P1 O1 2.33(5)
Cl1 Pd1 P1 O1 -176.49(4)
P2 Pd1 P1 O1 11.15(7)
N1 Pd1 P1 C6 -105.27(7)
Cl1 Pd1 P1 C6 75.91(6)
P2 Pd1 P1 C6 -96.45(7)
N1 Pd1 P1 C10 109.52(7)
Cl1 Pd1 P1 C10 -69.30(6)
P2 Pd1 P1 C10 118.34(7)
N1 Pd1 P2 O2 -0.23(6)
P1 Pd1 P2 O2 -9.06(8)
Cl1 Pd1 P2 O2 178.61(5)
N1 Pd1 P2 C18 -108.62(7)
P1 Pd1 P2 C18 -117.45(8)
Cl1 Pd1 P2 C18 70.22(6)
N1 Pd1 P2 C14 107.40(7)
P1 Pd1 P2 C14 98.57(8)
Cl1 Pd1 P2 C14 -73.76(7)
C6 P1 O1 C1 115.67(12)
C10 P1 O1 C1 -123.17(11)
Pd1 P1 O1 C1 -1.86(11)
C18 P2 O2 C5 120.07(13)
C14 P2 O2 C5 -119.41(13)
Pd1 P2 O2 C5 -0.64(12)
P1 Pd1 N1 C1 -3.15(10)
Cl1 Pd1 N1 C1 62.8(17)
P2 Pd1 N1 C1 179.39(11)
P1 Pd1 N1 C5 178.60(11)
Cl1 Pd1 N1 C5 -115.5(16)
P2 Pd1 N1 C5 1.14(11)
P1 O1 C1 N1 -0.29(18)
P1 O1 C1 C2 179.15(11)
C5 N1 C1 O1 -178.81(13)
Pd1 N1 C1 O1 2.90(18)
C5 N1 C1 C2 1.8(2)
Pd1 N1 C1 C2 -176.52(11)
O1 C1 C2 C3 178.72(14)
N1 C1 C2 C3 -1.9(2)
C1 C2 C3 C4 0.5(2)
C2 C3 C4 C5 1.0(3)
C1 N1 C5 O2 179.83(13)
Pd1 N1 C5 O2 -1.89(19)
C1 N1 C5 C4 -0.2(2)
Pd1 N1 C5 C4 178.05(12)
P2 O2 C5 N1 1.61(19)
P2 O2 C5 C4 -178.32(12)
C3 C4 C5 N1 -1.1(2)
C3 C4 C5 O2 178.84(15)
O1 P1 C6 C8 175.30(11)
C10 P1 C6 C8 67.06(14)
Pd1 P1 C6 C8 -78.45(12)
O1 P1 C6 C9 51.58(12)
C10 P1 C6 C9 -56.66(14)
Pd1 P1 C6 C9 157.83(10)
O1 P1 C6 C7 -67.98(11)
C10 P1 C6 C7 -176.22(10)
Pd1 P1 C6 C7 38.27(11)
O1 P1 C10 C11 69.85(11)
C6 P1 C10 C11 178.95(10)
Pd1 P1 C10 C11 -36.94(12)
O1 P1 C10 C13 -48.71(12)
C6 P1 C10 C13 60.39(13)
Pd1 P1 C10 C13 -155.49(9)
O1 P1 C10 C12 -172.51(11)
C6 P1 C10 C12 -63.41(13)
Pd1 P1 C10 C12 80.70(11)
O2 P2 C14 C16 -176.69(16)
C18 P2 C14 C16 -67.79(18)
Pd1 P2 C14 C16 76.40(17)
O2 P2 C14 C17 -52.86(17)
C18 P2 C14 C17 56.04(18)
Pd1 P2 C14 C17 -159.77(14)
O2 P2 C14 C15 65.76(15)
C18 P2 C14 C15 174.67(14)
Pd1 P2 C14 C15 -41.15(15)
O2 P2 C18 C21 56.84(15)
C14 P2 C18 C21 -52.00(17)
Pd1 P2 C18 C21 164.46(13)
O2 P2 C18 C19 -63.95(15)
C14 P2 C18 C19 -172.78(15)
Pd1 P2 C18 C19 43.68(16)
O2 P2 C18 C20 179.76(13)
C14 P2 C18 C20 70.92(15)
Pd1 P2 C18 C20 -72.62(14)
C28 B1 C22 C27 -26.1(2)
C40 B1 C22 C27 -146.93(14)
C34 B1 C22 C27 95.04(17)
C28 B1 C22 C23 159.21(15)
C40 B1 C22 C23 38.42(19)
C34 B1 C22 C23 -79.61(17)
C27 C22 C23 C24 -1.8(2)
B1 C22 C23 C24 173.29(15)
C22 C23 C24 C25 0.0(3)
C23 C24 C25 C26 1.7(2)
C24 C25 C26 C27 -1.5(2)
C25 C26 C27 C22 -0.5(2)
C23 C22 C27 C26 2.0(2)
B1 C22 C27 C26 -172.88(14)
C22 B1 C28 C29 -97.97(17)
C40 B1 C28 C29 22.7(2)
C34 B1 C28 C29 141.84(15)
C22 B1 C28 C33 82.09(18)
C40 B1 C28 C33 -157.19(14)
C34 B1 C28 C33 -38.10(19)
C33 C28 C29 C30 0.9(2)
B1 C28 C29 C30 -179.01(15)
C28 C29 C30 C31 -0.4(3)
C29 C30 C31 C32 -0.3(3)
C30 C31 C32 C33 0.3(3)
C31 C32 C33 C28 0.2(3)
C29 C28 C33 C32 -0.8(2)
B1 C28 C33 C32 179.10(16)
C28 B1 C34 C39 149.16(15)
C22 B1 C34 C39 27.7(2)
C40 B1 C34 C39 -91.00(17)
C28 B1 C34 C35 -36.14(19)
C22 B1 C34 C35 -157.57(14)
C40 B1 C34 C35 83.70(17)
C39 C34 C35 C36 2.0(2)
B1 C34 C35 C36 -173.11(16)
C34 C35 C36 C37 -1.6(3)
C35 C36 C37 C38 -0.1(3)
C36 C37 C38 C39 1.2(3)
C37 C38 C39 C34 -0.6(3)
C35 C34 C39 C38 -0.9(2)
B1 C34 C39 C38 174.08(16)
C28 B1 C40 C41 99.00(16)
C22 B1 C40 C41 -139.51(14)
C34 B1 C40 C41 -21.30(19)
C28 B1 C40 C45 -79.39(17)
C22 B1 C40 C45 42.10(19)
C34 B1 C40 C45 160.31(14)
C45 C40 C41 C42 0.1(2)
B1 C40 C41 C42 -178.37(14)
C40 C41 C42 C43 0.2(2)
C41 C42 C43 C44 -0.1(2)
C42 C43 C44 C45 -0.4(3)
C43 C44 C45 C40 0.8(3)
C41 C40 C45 C44 -0.6(2)
B1 C40 C45 C44 177.86(16)
C51 C46 C47 C48 1.0(4)
C46 C47 C48 C49 -0.6(4)
C47 C48 C49 C50 1.0(4)
C48 C49 C50 C51 -1.8(4)
C47 C46 C51 C50 -1.8(4)
C49 C50 C51 C46 2.2(4)
